data_7216678
loop_
_publ_author_name
'Zhao, Tingting'
'Zhang, Lirong'
'Wang, Dongmei'
'Li, Guanghua'
'Huo, Qisheng'
'Liu, Yunling'

_publ_section_title
;
 Rational design and synthesis of a series of 3D lanthanide metal--organic
 frameworks with different structures driven by reaction conditions
;
_journal_issue 44
_journal_name_full CrystEngComm
_journal_page_first 10181
_journal_paper_doi 10.1039/C4CE00858H
_journal_volume 16
_journal_year 2014
_chemical_formula_moiety 'C8 H5 Gd K N4 O10.50 S2'
_chemical_formula_sum 'C8 H5 Gd K N4 O10.5 S2'
_chemical_formula_weight 585.63
_chemical_melting_point ?
_chemical_name_systematic
; 
 ? 
;
_space_group_IT_number 15
_symmetry_cell_setting monoclinic
_symmetry_space_group_name_Hall '-C 2yc'
_symmetry_space_group_name_H-M 'C 1 2/c 1'
_atom_sites_solution_hydrogens geom
_atom_sites_solution_primary direct
_atom_sites_solution_secondary difmap
_audit_creation_method SHELXL-97
_cell_angle_alpha 90.00
_cell_angle_beta 90.6390(10)
_cell_angle_gamma 90.00
_cell_formula_units_Z 8
_cell_length_a 17.9598(11)
_cell_length_b 8.3889(5)
_cell_length_c 20.1191(13)
_cell_measurement_reflns_used 2691
_cell_measurement_temperature 296(2)
_cell_measurement_theta_max 25.09
_cell_measurement_theta_min 2.02
_cell_volume 3031.0(3)
_computing_cell_refinement 'Bruker SMART'
_computing_data_collection 'Bruker SMART'
_computing_data_reduction 'Bruker SAINT'
_computing_molecular_graphics SHELXP-97
_computing_publication_material SHELXTL
_computing_structure_refinement 'SHELXL-97 (Sheldrick, 1997)'
_computing_structure_solution 'SHELXS-97 (Sheldrick, 1990)'
_diffrn_ambient_temperature 296(2)
_diffrn_detector_area_resol_mean 9.00cm
_diffrn_measured_fraction_theta_full 0.998
_diffrn_measured_fraction_theta_max 0.998
_diffrn_measurement_device_type 'CCD area detector'
_diffrn_measurement_method 'phi and omega scans'
_diffrn_radiation_monochromator graphite
_diffrn_radiation_source 'fine-focus sealed tube'
_diffrn_radiation_type MoK\a
_diffrn_radiation_wavelength 0.71073
_diffrn_reflns_av_R_equivalents 0.0248
_diffrn_reflns_av_sigmaI/netI 0.0277
_diffrn_reflns_limit_h_max 17
_diffrn_reflns_limit_h_min -21
_diffrn_reflns_limit_k_max 10
_diffrn_reflns_limit_k_min -8
_diffrn_reflns_limit_l_max 23
_diffrn_reflns_limit_l_min -23
_diffrn_reflns_number 7537
_diffrn_reflns_theta_full 25.09
_diffrn_reflns_theta_max 25.09
_diffrn_reflns_theta_min 2.02
_diffrn_standards_decay_% none
_diffrn_standards_interval_count none
_diffrn_standards_interval_time none
_diffrn_standards_number none
_exptl_absorpt_coefficient_mu 4.996
_exptl_absorpt_correction_T_max 0.4471
_exptl_absorpt_correction_T_min 0.3583
_exptl_absorpt_correction_type empirical
_exptl_absorpt_process_details SADABS
_exptl_crystal_colour colourless
_exptl_crystal_density_diffrn 2.567
_exptl_crystal_density_meas ?
_exptl_crystal_density_method 'not measured'
_exptl_crystal_description block
_exptl_crystal_F_000 2240
_exptl_crystal_size_max 0.24
_exptl_crystal_size_mid 0.19
_exptl_crystal_size_min 0.17
_refine_diff_density_max 0.423
_refine_diff_density_min -0.361
_refine_diff_density_rms 0.085
_refine_ls_extinction_method none
_refine_ls_goodness_of_fit_ref 1.038
_refine_ls_hydrogen_treatment mixed
_refine_ls_matrix_type full
_refine_ls_number_parameters 255
_refine_ls_number_reflns 2691
_refine_ls_number_restraints 11
_refine_ls_restrained_S_all 1.112
_refine_ls_R_factor_all 0.0198
_refine_ls_R_factor_gt 0.0181
_refine_ls_shift/su_max 0.001
_refine_ls_shift/su_mean 0.000
_refine_ls_structure_factor_coef Fsqd
_refine_ls_weighting_details 'calc w=1/[\s^2^(Fo^2^)+(0.0136P)^2^+5.9064P] where P=(Fo^2^+2Fc^2^)/3'
_refine_ls_weighting_scheme calc
_refine_ls_wR_factor_gt 0.0420
_refine_ls_wR_factor_ref 0.0428
_reflns_number_gt 2517
_reflns_number_total 2691
_reflns_threshold_expression >2sigma(I)
_cod_data_source_file c4ce00858h2.cif
_cod_data_source_block compound7
_cod_depositor_comments
;
The following automatic conversions were performed:

'_chemical_melting_point' value 'not measured' was changed to '?' -
the value is undefined or not given.

Automatic conversion script
Id: cif_fix_values 2281 2013-09-26 08:29:07Z andrius 

 Adding full bibliography for 7216672--7216683.cif.

The following automatic conversions were performed:

'_exptl_crystal_density_meas' value 'none' was changed to '?' - the
value is perceived as not measured.

Automatic conversion script
Id: cif_fix_values 3008 2015-01-20 13:52:24Z robertas 
;
_cod_original_sg_symbol_H-M c2/c
_cod_original_formula_sum 'C8 H5 Gd K N4 O10.50 S2'
_cod_database_code 7216678

loop_
_symmetry_equiv_pos_as_xyz
'x, y, z'
'-x, y, -z+1/2'
'x+1/2, y+1/2, z'
'-x+1/2, y+1/2, -z+1/2'
'-x, -y, -z'
'x, -y, z-1/2'
'-x+1/2, -y+1/2, -z'
'x+1/2, -y+1/2, z-1/2'

loop_
_atom_site_label
_atom_site_type_symbol
_atom_site_fract_x
_atom_site_fract_y
_atom_site_fract_z
_atom_site_U_iso_or_equiv
_atom_site_adp_type
_atom_site_occupancy
_atom_site_symmetry_multiplicity
_atom_site_calc_flag
_atom_site_refinement_flags
Gd1 Gd 0.207966(8) 0.015997(17) 0.480171(7) 0.01368(7) Uani 1 1 d .
K1 K 0.00642(4) -0.00850(9) 0.59930(5) 0.02978(19) Uani 1 1 d D
S1 S 0.15179(6) -0.44123(13) 0.21333(5) 0.0371(2) Uani 1 1 d .
S2 S -0.02656(5) -0.49308(10) 0.62588(5) 0.0281(2) Uani 1 1 d .
O1 O 0.13141(12) -0.1028(3) 0.38306(11) 0.0238(5) Uani 1 1 d .
O2 O 0.25238(12) -0.1462(3) 0.38969(11) 0.0222(5) Uani 1 1 d .
O3 O 0.28346(14) -0.5319(3) 0.40232(12) 0.0246(5) Uani 1 1 d .
O4 O 0.36570(14) -0.4310(4) 0.33167(13) 0.0422(7) Uani 1 1 d .
O5 O 0.11653(13) -0.1690(3) 0.52131(12) 0.0236(5) Uani 1 1 d .
O6 O 0.18084(12) -0.3782(3) 0.48843(11) 0.0227(5) Uani 1 1 d .
O7 O 0.18690(11) -0.6933(2) 0.52221(11) 0.0190(5) Uani 1 1 d .
O8 O 0.08757(12) -0.8400(2) 0.50344(11) 0.0203(5) Uani 1 1 d .
O9 O 0.19350(15) 0.1989(3) 0.38769(12) 0.0311(6) Uani 1 1 d D
N1 N 0.13321(15) -0.2956(3) 0.26439(14) 0.0252(7) Uani 1 1 d .
N2 N 0.2258(2) -0.5109(4) 0.25099(17) 0.0340(8) Uani 1 1 d .
N3 N 0.02372(15) -0.3533(3) 0.59409(14) 0.0216(6) Uani 1 1 d .
N4 N 0.01438(15) -0.6456(3) 0.59273(15) 0.0235(6) Uani 1 1 d .
C1 C 0.18513(17) -0.2960(4) 0.31112(16) 0.0183(7) Uani 1 1 d .
C2 C 0.23808(18) -0.4213(4) 0.30339(16) 0.0202(7) Uani 1 1 d .
C3 C 0.18888(18) -0.1726(4) 0.36422(16) 0.0192(7) Uani 1 1 d .
C4 C 0.30223(19) -0.4625(4) 0.34930(16) 0.0202(7) Uani 1 1 d .
C5 C 0.07529(17) -0.4207(4) 0.55658(15) 0.0158(6) Uani 1 1 d .
C6 C 0.06940(17) -0.5904(4) 0.55639(15) 0.0164(7) Uani 1 1 d .
C7 C 0.12891(17) -0.3140(4) 0.51938(16) 0.0172(7) Uani 1 1 d .
C8 C 0.11746(16) -0.7143(4) 0.52385(15) 0.0147(7) Uani 1 1 d .
O1W O -0.08460(18) -0.2001(4) 0.71393(14) 0.0507(8) Uani 1 1 d D
O2W O 0.0000 0.0879(6) 0.7500 0.0705(16) Uani 1 2 d SD
H9A H 0.222(2) 0.290(4) 0.387(2) 0.080 Uiso 1 1 d D
H9B H 0.162(2) 0.187(5) 0.3525(18) 0.080 Uiso 1 1 d D
H1A H -0.110(2) -0.135(3) 0.7408(15) 0.080 Uiso 1 1 d D
H1B H -0.0533(14) -0.261(4) 0.7385(16) 0.080 Uiso 1 1 d D
H2 H -0.038(2) 0.164(4) 0.746(3) 0.080 Uiso 1 1 d D

loop_
_atom_site_aniso_label
_atom_site_aniso_U_11
_atom_site_aniso_U_22
_atom_site_aniso_U_33
_atom_site_aniso_U_23
_atom_site_aniso_U_13
_atom_site_aniso_U_12
Gd1 0.01173(10) 0.01391(10) 0.01541(10) -0.00050(6) 0.00020(6) 0.00007(6)
K1 0.0200(4) 0.0225(4) 0.0468(5) -0.0033(3) 0.0012(4) 0.0022(3)
S1 0.0412(6) 0.0430(6) 0.0268(5) -0.0138(5) -0.0157(4) 0.0112(5)
S2 0.0246(5) 0.0217(5) 0.0385(6) 0.0011(4) 0.0167(4) 0.0011(3)
O1 0.0194(12) 0.0228(13) 0.0293(13) -0.0063(10) 0.0023(10) 0.0017(10)
O2 0.0198(12) 0.0256(13) 0.0210(12) -0.0042(10) -0.0028(10) 0.0001(10)
O3 0.0316(14) 0.0238(13) 0.0183(13) 0.0030(10) -0.0019(11) -0.0025(10)
O4 0.0238(15) 0.078(2) 0.0248(14) 0.0071(14) -0.0004(11) -0.0015(14)
O5 0.0283(13) 0.0137(12) 0.0288(13) 0.0004(10) 0.0038(10) -0.0031(10)
O6 0.0173(12) 0.0262(13) 0.0248(13) 0.0073(10) 0.0034(10) 0.0061(10)
O7 0.0101(11) 0.0176(11) 0.0294(13) -0.0024(10) 0.0016(9) -0.0010(9)
O8 0.0174(12) 0.0123(11) 0.0310(13) -0.0037(10) 0.0003(10) -0.0018(9)
O9 0.0440(17) 0.0249(14) 0.0242(14) 0.0046(11) -0.0081(12) -0.0102(12)
N1 0.0223(15) 0.0304(17) 0.0228(16) -0.0017(13) -0.0047(12) 0.0013(12)
N2 0.040(2) 0.0361(19) 0.0258(18) -0.0094(14) -0.0088(15) 0.0123(14)
N3 0.0211(15) 0.0174(14) 0.0265(16) 0.0015(12) 0.0043(12) 0.0027(11)
N4 0.0187(15) 0.0183(15) 0.0335(17) 0.0008(12) 0.0078(12) -0.0011(11)
C1 0.0175(16) 0.0206(17) 0.0168(17) 0.0021(13) 0.0009(13) -0.0023(13)
C2 0.0220(17) 0.0222(18) 0.0165(17) 0.0001(14) 0.0036(13) -0.0001(14)
C3 0.0230(18) 0.0168(16) 0.0177(17) 0.0026(13) 0.0028(14) -0.0010(14)
C4 0.0222(19) 0.0215(17) 0.0167(17) -0.0037(14) -0.0021(14) 0.0033(14)
C5 0.0136(15) 0.0143(16) 0.0194(17) -0.0022(13) -0.0008(13) 0.0005(12)
C6 0.0134(15) 0.0150(16) 0.0208(17) 0.0004(13) -0.0026(13) 0.0003(13)
C7 0.0152(16) 0.0175(17) 0.0190(17) 0.0003(13) -0.0030(13) -0.0010(13)
C8 0.0141(16) 0.0127(16) 0.0174(16) 0.0046(13) -0.0005(12) 0.0009(12)
O1W 0.062(2) 0.055(2) 0.0350(17) -0.0120(14) 0.0000(15) 0.0065(16)
O2W 0.033(3) 0.039(3) 0.140(5) 0.000 0.011(3) 0.000

loop_
_atom_type_symbol
_atom_type_description
_atom_type_scat_dispersion_real
_atom_type_scat_dispersion_imag
_atom_type_scat_source
C C 0.0033 0.0016 'International Tables Vol C Tables 4.2.6.8 and 6.1.1.4'
H H 0.0000 0.0000 'International Tables Vol C Tables 4.2.6.8 and 6.1.1.4'
N N 0.0061 0.0033 'International Tables Vol C Tables 4.2.6.8 and 6.1.1.4'
O O 0.0106 0.0060 'International Tables Vol C Tables 4.2.6.8 and 6.1.1.4'
S S 0.1246 0.1234 'International Tables Vol C Tables 4.2.6.8 and 6.1.1.4'
K K 0.2009 0.2494 'International Tables Vol C Tables 4.2.6.8 and 6.1.1.4'
Gd Gd -0.1653 3.9035 'International Tables Vol C Tables 4.2.6.8 and 6.1.1.4'

loop_
_geom_angle_atom_site_label_1
_geom_angle_atom_site_label_2
_geom_angle_atom_site_label_3
_geom_angle
_geom_angle_site_symmetry_1
_geom_angle_site_symmetry_3
O3 Gd1 O6 73.65(8) 7_546 7_546
O3 Gd1 O7 86.72(8) 7_546 7_546
O6 Gd1 O7 69.51(7) 7_546 7_546
O3 Gd1 O5 74.40(8) 7_546 .
O6 Gd1 O5 99.69(8) 7_546 .
O7 Gd1 O5 160.46(8) 7_546 .
O3 Gd1 O2 139.90(8) 7_546 .
O6 Gd1 O2 69.16(7) 7_546 .
O7 Gd1 O2 93.86(7) 7_546 .
O5 Gd1 O2 97.35(8) . .
O3 Gd1 O9 137.31(8) 7_546 .
O6 Gd1 O9 126.31(8) 7_546 .
O7 Gd1 O9 70.76(8) 7_546 .
O5 Gd1 O9 127.10(8) . .
O2 Gd1 O9 79.13(8) . .
O3 Gd1 O8 80.47(8) 7_546 1_565
O6 Gd1 O8 153.94(7) 7_546 1_565
O7 Gd1 O8 112.46(7) 7_546 1_565
O5 Gd1 O8 69.91(7) . 1_565
O2 Gd1 O8 134.42(7) . 1_565
O9 Gd1 O8 75.81(8) . 1_565
O3 Gd1 O1 143.69(8) 7_546 .
O6 Gd1 O1 116.82(8) 7_546 .
O7 Gd1 O1 129.53(7) 7_546 .
O5 Gd1 O1 69.63(8) . .
O2 Gd1 O1 52.31(7) . .
O9 Gd1 O1 67.11(8) . .
O8 Gd1 O1 82.81(7) 1_565 .
O3 Gd1 O7 68.43(7) 7_546 1_565
O6 Gd1 O7 119.38(7) 7_546 1_565
O7 Gd1 O7 62.95(8) 7_546 1_565
O5 Gd1 O7 112.84(7) . 1_565
O2 Gd1 O7 145.17(7) . 1_565
O9 Gd1 O7 69.05(8) . 1_565
O8 Gd1 O7 50.61(6) 1_565 1_565
O1 Gd1 O7 121.93(7) . 1_565
O3 Gd1 C3 149.02(8) 7_546 .
O6 Gd1 C3 92.33(9) 7_546 .
O7 Gd1 C3 114.61(8) 7_546 .
O5 Gd1 C3 81.19(8) . .
O2 Gd1 C3 26.34(8) . .
O9 Gd1 C3 73.19(9) . .
O8 Gd1 C3 108.87(8) 1_565 .
O1 Gd1 C3 26.12(8) . .
O7 Gd1 C3 140.45(8) 1_565 .
O3 Gd1 C8 71.78(8) 7_546 1_565
O6 Gd1 C8 139.54(8) 7_546 1_565
O7 Gd1 C8 88.09(8) 7_546 1_565
O5 Gd1 C8 90.69(8) . 1_565
O2 Gd1 C8 148.31(8) . 1_565
O9 Gd1 C8 71.69(9) . 1_565
O8 Gd1 C8 25.17(7) 1_565 1_565
O1 Gd1 C8 103.49(8) . 1_565
O7 Gd1 C8 25.49(7) 1_565 1_565
C3 Gd1 C8 128.01(9) . 1_565
O3 Gd1 K1 115.74(6) 7_546 5_556
O6 Gd1 K1 149.78(6) 7_546 5_556
O7 Gd1 K1 136.60(5) 7_546 5_556
O5 Gd1 K1 59.38(6) . 5_556
O2 Gd1 K1 90.79(5) . 5_556
O9 Gd1 K1 67.86(6) . 5_556
O8 Gd1 K1 44.48(5) 1_565 5_556
O1 Gd1 K1 38.53(5) . 5_556
O7 Gd1 K1 90.10(5) 1_565 5_556
C3 Gd1 K1 64.65(7) . 5_556
C8 Gd1 K1 67.15(6) 1_565 5_556
O1 K1 O4 140.87(8) 5_556 7_546
O1 K1 O8 113.79(7) 5_556 1_565
O4 K1 O8 90.17(8) 7_546 1_565
O1 K1 O5 151.68(8) 5_556 .
O4 K1 O5 66.97(8) 7_546 .
O8 K1 O5 59.72(6) 1_565 .
O1 K1 N3 116.82(8) 5_556 .
O4 K1 N3 75.10(9) 7_546 .
O8 K1 N3 114.74(7) 1_565 .
O5 K1 N3 55.96(7) . .
O1 K1 O8 73.70(7) 5_556 5_546
O4 K1 O8 138.85(8) 7_546 5_546
O8 K1 O8 91.89(6) 1_565 5_546
O5 K1 O8 78.87(7) . 5_546
N3 K1 O8 66.81(7) . 5_546
O1 K1 N4 72.61(7) 5_556 1_565
O4 K1 N4 99.72(9) 7_546 1_565
O8 K1 N4 56.20(7) 1_565 1_565
O5 K1 N4 114.28(7) . 1_565
N3 K1 N4 170.04(8) . 1_565
O8 K1 N4 115.30(7) 5_546 1_565
O1 K1 O2W 74.80(6) 5_556 .
O4 K1 O2W 66.10(7) 7_546 .
O8 K1 O2W 123.89(8) 1_565 .
O5 K1 O2W 132.89(7) . .
N3 K1 O2W 107.19(10) . .
O8 K1 O2W 139.66(6) 5_546 .
N4 K1 O2W 77.71(10) 1_565 .
O1 K1 O1W 66.83(8) 5_556 .
O4 K1 O1W 88.50(8) 7_546 .
O8 K1 O1W 178.35(8) 1_565 .
O5 K1 O1W 120.53(8) . .
N3 K1 O1W 65.83(8) . .
O8 K1 O1W 89.76(7) 5_546 .
N4 K1 O1W 123.10(8) 1_565 .
O2W K1 O1W 54.61(9) . .
O1 K1 C8 109.97(7) 5_556 1_565
O4 K1 C8 82.65(8) 7_546 1_565
O8 K1 C8 18.75(6) 1_565 1_565
O5 K1 C8 72.37(7) . 1_565
N3 K1 C8 128.22(8) . 1_565
O8 K1 C8 108.82(7) 5_546 1_565
N4 K1 C8 41.93(7) 1_565 1_565
O2W K1 C8 105.20(9) . 1_565
O1W K1 C8 159.80(8) . 1_565
O1 K1 K1 94.42(6) 5_556 5_556
O4 K1 K1 123.76(7) 7_546 5_556
O8 K1 K1 47.30(5) 1_565 5_556
O5 K1 K1 60.26(5) . 5_556
N3 K1 K1 90.26(6) . 5_556
O8 K1 K1 44.59(5) 5_546 5_556
N4 K1 K1 85.61(6) 1_565 5_556
O2W K1 K1 162.19(9) . 5_556
O1W K1 K1 134.35(6) . 5_556
C8 K1 K1 64.66(5) 1_565 5_556
O1 K1 Gd1 36.91(5) 5_556 5_556
O4 K1 Gd1 165.51(7) 7_546 5_556
O8 K1 Gd1 103.24(5) 1_565 5_556
O5 K1 Gd1 115.05(5) . 5_556
N3 K1 Gd1 94.01(6) . 5_556
O8 K1 Gd1 36.96(4) 5_546 5_556
N4 K1 Gd1 92.41(6) 1_565 5_556
O2W K1 Gd1 109.36(2) . 5_556
O1W K1 Gd1 78.18(6) . 5_556
C8 K1 Gd1 111.79(5) 1_565 5_556
K1 K1 Gd1 64.74(2) 5_556 5_556
N2 S1 N1 98.45(15) . .
N3 S2 N4 98.73(15) . .
C3 O1 Gd1 88.60(19) . .
C3 O1 K1 166.8(2) . 5_556
Gd1 O1 K1 104.55(8) . 5_556
C3 O2 Gd1 95.74(19) . .
C4 O3 Gd1 143.2(2) . 7_546
C4 O4 K1 126.5(2) . 7_546
C7 O5 Gd1 119.9(2) . .
C7 O5 K1 127.1(2) . .
Gd1 O5 K1 111.17(8) . .
C7 O6 Gd1 134.7(2) . 7_546
C8 O7 Gd1 149.8(2) . 7_546
C8 O7 Gd1 91.44(18) . 1_545
Gd1 O7 Gd1 117.05(8) 7_546 1_545
C8 O8 Gd1 95.68(18) . 1_545
C8 O8 K1 115.01(19) . 1_545
Gd1 O8 K1 109.77(8) 1_545 1_545
C8 O8 K1 146.66(19) . 5_546
Gd1 O8 K1 98.56(7) 1_545 5_546
K1 O8 K1 88.11(6) 1_545 5_546
Gd1 O9 H9A 119(3) . .
Gd1 O9 H9B 126(3) . .
H9A O9 H9B 115(3) . .
C1 N1 S1 107.4(2) . .
C2 N2 S1 107.3(2) . .
C5 N3 S2 108.2(2) . .
C5 N3 K1 121.3(2) . .
S2 N3 K1 130.27(14) . .
C6 N4 S2 107.3(2) . .
C6 N4 K1 114.2(2) . 1_545
S2 N4 K1 138.36(14) . 1_545
N1 C1 C2 113.0(3) . .
N1 C1 C3 122.5(3) . .
C2 C1 C3 124.4(3) . .
N2 C2 C1 113.8(3) . .
N2 C2 C4 118.7(3) . .
C1 C2 C4 127.4(3) . .
O1 C3 O2 122.6(3) . .
O1 C3 C1 120.8(3) . .
O2 C3 C1 116.5(3) . .
O1 C3 Gd1 65.28(17) . .
O2 C3 Gd1 57.92(16) . .
C1 C3 Gd1 169.2(2) . .
O4 C4 O3 126.9(3) . .
O4 C4 C2 118.6(3) . .
O3 C4 C2 114.4(3) . .
N3 C5 C6 112.0(3) . .
N3 C5 C7 118.7(3) . .
C6 C5 C7 129.3(3) . .
N4 C6 C5 113.8(3) . .
N4 C6 C8 115.8(3) . .
C5 C6 C8 130.3(3) . .
O5 C7 O6 125.1(3) . .
O5 C7 C5 116.7(3) . .
O6 C7 C5 118.2(3) . .
O8 C8 O7 122.0(3) . .
O8 C8 C6 118.6(3) . .
O7 C8 C6 119.2(3) . .
O8 C8 Gd1 59.15(15) . 1_545
O7 C8 Gd1 63.06(16) . 1_545
C6 C8 Gd1 170.9(2) . 1_545
O8 C8 K1 46.24(15) . 1_545
O7 C8 K1 132.3(2) . 1_545
C6 C8 K1 88.06(17) . 1_545
Gd1 C8 K1 84.65(7) 1_545 1_545
K1 O1W H1A 112.9(14) . .
K1 O1W H1B 110.5(13) . .
H1A O1W H1B 109(2) . .
K1 O2W K1 150.16(17) . 2_556
K1 O2W H2 98(3) . .
K1 O2W H2 103(3) 2_556 .

loop_
_geom_bond_atom_site_label_1
_geom_bond_atom_site_label_2
_geom_bond_distance
_geom_bond_site_symmetry_2
Gd1 O3 2.371(2) 7_546
Gd1 O6 2.386(2) 7_546
Gd1 O7 2.405(2) 7_546
Gd1 O5 2.413(2) .
Gd1 O2 2.415(2) .
Gd1 O9 2.424(2) .
Gd1 O8 2.525(2) 1_565
Gd1 O1 2.577(2) .
Gd1 O7 2.610(2) 1_565
Gd1 C3 2.836(3) .
Gd1 C8 2.927(3) 1_565
Gd1 K1 4.1531(9) 5_556
K1 O1 2.673(2) 5_556
K1 O4 2.718(3) 7_546
K1 O8 2.811(2) 1_565
K1 O5 2.873(2) .
K1 N3 2.911(3) .
K1 O8 2.943(2) 5_546
K1 N4 3.051(3) 1_565
K1 O2W 3.1414(15) .
K1 O1W 3.265(3) .
K1 C8 3.527(3) 1_565
K1 K1 4.0021(19) 5_556
K1 Gd1 4.1531(9) 5_556
S1 N2 1.631(3) .
S1 N1 1.633(3) .
S2 N3 1.616(3) .
S2 N4 1.623(3) .
O1 C3 1.249(4) .
O1 K1 2.673(2) 5_556
O2 C3 1.265(4) .
O3 C4 1.264(4) .
O3 Gd1 2.371(2) 7_546
O4 C4 1.226(4) .
O4 K1 2.718(3) 7_546
O5 C7 1.237(4) .
O6 C7 1.249(4) .
O6 Gd1 2.386(2) 7_546
O7 C8 1.260(4) .
O7 Gd1 2.405(2) 7_546
O7 Gd1 2.610(2) 1_545
O8 C8 1.251(4) .
O8 Gd1 2.525(2) 1_545
O8 K1 2.811(2) 1_545
O8 K1 2.943(2) 5_546
O9 H9A 0.92(2) .
O9 H9B 0.91(2) .
N1 C1 1.317(4) .
N2 C2 1.311(4) .
N3 C5 1.328(4) .
N4 C6 1.320(4) .
N4 K1 3.051(3) 1_545
C1 C2 1.427(4) .
C1 C3 1.488(4) .
C2 C4 1.509(5) .
C5 C6 1.428(5) .
C5 C7 1.518(4) .
C6 C8 1.505(4) .
C8 Gd1 2.927(3) 1_545
C8 K1 3.527(3) 1_545
O1W H1A 0.892(19) .
O1W H1B 0.901(18) .
O2W K1 3.1414(15) 2_556
O2W H2 0.93(2) .

loop_
_geom_hbond_atom_site_label_D
_geom_hbond_atom_site_label_H
_geom_hbond_atom_site_label_A
_geom_hbond_distance_DH
_geom_hbond_distance_HA
_geom_hbond_distance_DA
_geom_hbond_angle_DHA
_geom_hbond_site_symmetry_A
O9 H9A O3 0.92(2) 1.88(2) 2.790(3) 169(4) 1_565
O9 H9B O1W 0.91(2) 1.91(2) 2.814(4) 168(5) 5_556
O1W H1A O4 0.892(19) 1.97(3) 2.769(4) 149(3) 8_446
O1W H1A O2W 0.892(19) 2.72(4) 2.941(5) 95(2) .
O1W H1B O1W 0.901(18) 2.69(3) 3.353(6) 131(3) 2_556
O2W H2 N1 0.93(2) 2.05(2) 2.971(4) 169(4) 5_556
